data_1572719
loop_
_publ_author_name
'Larsen, Emil Mickey Hilligs&#xf8;e'
'Brock-Nannestad, Theis'
'Skibsted, J&#xf8;rgen'
'Reinholdt, Anders'
'Bendix, Jesper'

_publ_section_title
;
 A homoleptic Ag<sup>III</sup> complex stabilized by succinimidate
 ligands.
;
_journal_issue 43
_journal_name_full 'Chemical science'
_journal_page_first 18067
_journal_page_last 18075
_journal_paper_doi 10.1039/d4sc04843a
_journal_volume 15
_journal_year 2024
_chemical_formula_moiety 'C2 H2 Ag0.13 K0.13 N0.5 O, H O0.5'
_chemical_formula_sum 'C2 H3 Ag0.12 K0.12 N0.5 O1.5'
_chemical_formula_weight 76.42
_chemical_name_systematic 'potassium tetrasuccinimidatoargentate(III)'
_space_group_crystal_system tetragonal
_space_group_IT_number 87
_space_group_name_Hall '-I 4'
_space_group_name_H-M_alt 'I 4/m'
_atom_sites_solution_hydrogens mixed
_atom_sites_solution_primary dual
_audit_creation_date 2024-06-26
_audit_creation_method
;
Olex2 1.2
(compiled 2018.05.29 svn.r3508 for OlexSys, GUI svn.r5506)
;
_audit_update_record
;
2024-06-26 deposited with the CCDC.	2024-09-17 downloaded from the CCDC.
;
_cell_angle_alpha 90
_cell_angle_beta 90
_cell_angle_gamma 90
_cell_formula_units_Z 16
_cell_length_a 11.554(4)
_cell_length_b 11.554
_cell_length_c 8.420(3)
_cell_measurement_reflns_used 9973
_cell_measurement_temperature 100(2)
_cell_measurement_theta_max 31.55
_cell_measurement_theta_min 2.49
_cell_volume 1124.0(6)
_computing_molecular_graphics 'Olex2 (Dolomanov et al., 2009)'
_computing_publication_material 'Olex2 (Dolomanov et al., 2009)'
_computing_structure_refinement 'ShelXL (Sheldrick, 2015)'
_computing_structure_solution 'ShelXT (Sheldrick, 2015)'
_diffrn_ambient_temperature 100(2)
_diffrn_measured_fraction_theta_full 0.998
_diffrn_measured_fraction_theta_max 1.001
_diffrn_measurement_device_type 'Bruker APEX-III CCD'
_diffrn_measurement_method '\f and \w scans'
_diffrn_radiation_type MoK\a
_diffrn_radiation_wavelength 0.71073
_diffrn_reflns_av_R_equivalents 0.0291
_diffrn_reflns_av_unetI/netI 0.0124
_diffrn_reflns_Laue_measured_fraction_full 0.998
_diffrn_reflns_Laue_measured_fraction_max 1.001
_diffrn_reflns_limit_h_max 16
_diffrn_reflns_limit_h_min -14
_diffrn_reflns_limit_k_max 16
_diffrn_reflns_limit_k_min -16
_diffrn_reflns_limit_l_max 12
_diffrn_reflns_limit_l_min -11
_diffrn_reflns_number 11071
_diffrn_reflns_point_group_measured_fraction_full 0.998
_diffrn_reflns_point_group_measured_fraction_max 1.001
_diffrn_reflns_theta_full 25.242
_diffrn_reflns_theta_max 31.005
_diffrn_reflns_theta_min 2.493
_diffrn_standards_number 0
_exptl_absorpt_coefficient_mu 1.152
_exptl_absorpt_correction_T_max 0.7462
_exptl_absorpt_correction_T_min 0.6766
_exptl_absorpt_correction_type multi-scan
_exptl_absorpt_process_details
'SADABS-2014/5 (Bruker,2014/5) was used for absorption correction. wR2(int) was 0.0847 before and 0.0420 after correction. The Ratio of minimum to maximum transmission is 0.9067. The \l/2 correction factor is Not present.'
_exptl_crystal_colour 'clear light yellow'
_exptl_crystal_colour_lustre clear
_exptl_crystal_colour_modifier light
_exptl_crystal_colour_primary yellow
_exptl_crystal_density_diffrn 1.806
_exptl_crystal_description plank
_exptl_crystal_F_000 620
_exptl_crystal_recrystallization_method 'Crystallized from basic aqueous solution'
_exptl_crystal_size_max 0.28
_exptl_crystal_size_mid 0.15
_exptl_crystal_size_min 0.15
_refine_diff_density_max 0.313
_refine_diff_density_min -0.473
_refine_diff_density_rms 0.051
_refine_ls_extinction_coef 0.0077(6)
_refine_ls_extinction_expression Fc^*^=kFc[1+0.001xFc^2^\l^3^/sin(2\q)]^-1/4^
_refine_ls_extinction_method SHELXL
_refine_ls_goodness_of_fit_ref 1.209
_refine_ls_hydrogen_treatment constr
_refine_ls_matrix_type full
_refine_ls_number_parameters 48
_refine_ls_number_reflns 961
_refine_ls_number_restraints 0
_refine_ls_restrained_S_all 1.209
_refine_ls_R_factor_all 0.0143
_refine_ls_R_factor_gt 0.0143
_refine_ls_shift/su_max 0.000
_refine_ls_shift/su_mean 0.000
_refine_ls_structure_factor_coef Fsqd
_refine_ls_weighting_details 'w=1/[\s^2^(Fo^2^)+(0.0176P)^2^+0.6121P] where P=(Fo^2^+2Fc^2^)/3'
_refine_ls_weighting_scheme calc
_refine_ls_wR_factor_gt 0.0398
_refine_ls_wR_factor_ref 0.0398
_reflns_Friedel_coverage 0.000
_reflns_number_gt 960
_reflns_number_total 961
_reflns_threshold_expression 'I > 2\s(I)'
_cod_data_source_file d4sc04843a2.cif
_cod_data_source_block mo_d8v1828_0m-1_a
_cod_depositor_comments 'Adding full bibliography for 1572714--1572719.cif.'
_cod_original_cell_volume 1124.1(8)
_cod_original_formula_sum 'C2 H3 Ag0.12 K0.12 N0.50 O1.50'
_cod_database_code 1572719
_shelxl_version_number 2013-3
_shelx_space_group_comment
;
The symmetry employed for this shelxl refinement is uniquely defined
by the following loop, which should always be used as a source of
symmetry information in preference to the above space-group names.
They are only intended as comments.
;
_shelx_estimated_absorpt_t_max 0.846
_shelx_estimated_absorpt_t_min 0.739
_olex2_refinement_description
;
1. Fixed Uiso
 At 1.2 times of:
  All C(H,H) groups
 At 1.5 times of:
  All O(H) groups
2.a Free rotating group:
 O5(H5)
2.b Secondary CH2 refined with riding coordinates:
 C007(H00A,H00B)
;
_olex2_exptl_crystal_mounting_method 'silicone grease on kapton loop'
_olex2_submission_special_instructions 'No special instructions were received'

loop_
_space_group_symop_operation_xyz
'x, y, z'
'-x, -y, z'
'-y, x, z'
'y, -x, z'
'x+1/2, y+1/2, z+1/2'
'-x+1/2, -y+1/2, z+1/2'
'-y+1/2, x+1/2, z+1/2'
'y+1/2, -x+1/2, z+1/2'
'-x, -y, -z'
'x, y, -z'
'y, -x, -z'
'-y, x, -z'
'-x+1/2, -y+1/2, -z+1/2'
'x+1/2, y+1/2, -z+1/2'
'y+1/2, -x+1/2, -z+1/2'
'-y+1/2, x+1/2, -z+1/2'

loop_
_atom_site_label
_atom_site_type_symbol
_atom_site_fract_x
_atom_site_fract_y
_atom_site_fract_z
_atom_site_U_iso_or_equiv
_atom_site_adp_type
_atom_site_occupancy
_atom_site_site_symmetry_order
_atom_site_calc_flag
_atom_site_refinement_flags_posn
_atom_site_refinement_flags_adp
_atom_site_refinement_flags_occupancy
_atom_site_disorder_assembly
_atom_site_disorder_group
Ag01 Ag 0.5000 0.5000 0.5000 0.01489(7) Uani 1 8 d S T P . .
K002 K 0.5000 0.5000 1.0000 0.04224(19) Uani 1 8 d S T P . .
N003 N 0.56048(11) 0.66181(10) 0.5000 0.0226(2) Uani 1 2 d S T P . .
O004 O 0.56958(11) 0.68584(9) 0.76958(12) 0.0456(3) Uani 1 1 d . . . . .
O5 O 0.64110(18) 0.85219(16) 1.0000 0.0554(4) Uani 1 2 d S T P . .
H5 H 0.6227 0.8112 0.9200 0.083 Uiso 1 1 d G . . . .
C006 C 0.58288(10) 0.72281(9) 0.63533(15) 0.0281(2) Uani 1 1 d . . . . .
C007 C 0.62618(12) 0.84180(10) 0.59053(17) 0.0357(3) Uani 1 1 d . . . . .
H00A H 0.7052 0.8550 0.6324 0.043 Uiso 1 1 calc R . . . .
H00B H 0.5741 0.9026 0.6324 0.043 Uiso 1 1 calc R . . . .

loop_
_atom_site_aniso_label
_atom_site_aniso_U_11
_atom_site_aniso_U_22
_atom_site_aniso_U_33
_atom_site_aniso_U_23
_atom_site_aniso_U_13
_atom_site_aniso_U_12
Ag01 0.01505(8) 0.01505(8) 0.01457(10) 0.000 0.000 0.000
K002 0.0442(3) 0.0442(3) 0.0384(4) 0.000 0.000 0.000
N003 0.0223(5) 0.0170(5) 0.0284(6) 0.000 0.000 -0.0026(4)
O004 0.0686(7) 0.0375(5) 0.0308(5) -0.0008(4) -0.0019(5) -0.0129(5)
O5 0.0711(11) 0.0487(9) 0.0465(9) 0.000 0.000 -0.0199(8)
C006 0.0294(5) 0.0228(4) 0.0323(6) -0.0033(4) -0.0017(4) -0.0030(4)
C007 0.0417(6) 0.0222(5) 0.0431(7) -0.0043(5) -0.0028(5) -0.0090(4)

loop_
_atom_type_symbol
_atom_type_description
_atom_type_scat_dispersion_real
_atom_type_scat_dispersion_imag
_atom_type_scat_source
C C 0.0033 0.0016 'International Tables Vol C Tables 4.2.6.8 and 6.1.1.4'
H H 0.0000 0.0000 'International Tables Vol C Tables 4.2.6.8 and 6.1.1.4'
Ag Ag -0.8971 1.1015 'International Tables Vol C Tables 4.2.6.8 and 6.1.1.4'
K K 0.2009 0.2494 'International Tables Vol C Tables 4.2.6.8 and 6.1.1.4'
N N 0.0061 0.0033 'International Tables Vol C Tables 4.2.6.8 and 6.1.1.4'
O O 0.0106 0.0060 'International Tables Vol C Tables 4.2.6.8 and 6.1.1.4'

loop_
_geom_angle_atom_site_label_1
_geom_angle_atom_site_label_2
_geom_angle_atom_site_label_3
_geom_angle
_geom_angle_site_symmetry_1
_geom_angle_site_symmetry_3
_geom_angle_publ_flag
N003 Ag01 N003 180.0 . 9_666 ?
N003 Ag01 N003 90.000(12) 9_666 3_655 ?
N003 Ag01 N003 90.001(12) . 3_655 ?
N003 Ag01 N003 89.999(12) . 11_566 ?
N003 Ag01 N003 90.000(12) 9_666 11_566 ?
N003 Ag01 N003 180.0 11_566 3_655 ?
O004 K002 O004 65.34(2) 12_657 9_667 ?
O004 K002 O004 180.0 12_657 4_565 ?
O004 K002 O004 80.47(5) 11_567 4_565 ?
O004 K002 O004 114.66(3) 11_567 . ?
O004 K002 O004 80.47(4) 2_665 9_667 ?
O004 K002 O004 180.0 9_667 . ?
O004 K002 O004 80.47(4) 10_557 . ?
O004 K002 O004 180.0 10_557 2_665 ?
O004 K002 O004 114.66(2) 12_657 . ?
O004 K002 O004 65.34(2) 10_557 11_567 ?
O004 K002 O004 65.34(3) 2_665 4_565 ?
O004 K002 O004 114.66(2) 2_665 11_567 ?
O004 K002 O004 99.53(5) 3_655 4_565 ?
O004 K002 O004 114.66(2) 10_557 3_655 ?
O004 K002 O004 99.53(4) 10_557 9_667 ?
O004 K002 O004 65.34(2) 2_665 3_655 ?
O004 K002 O004 114.66(3) 3_655 9_667 ?
O004 K002 O004 180.0 11_567 3_655 ?
O004 K002 O004 114.66(2) 4_565 9_667 ?
O004 K002 O004 65.34(3) 10_557 12_657 ?
O004 K002 O004 99.53(4) 2_665 . ?
O004 K002 O004 114.66(3) 2_665 12_657 ?
O004 K002 O004 65.34(3) 3_655 . ?
O004 K002 O004 99.53(5) 11_567 12_657 ?
O004 K002 O004 65.34(2) 4_565 . ?
O004 K002 O004 80.47(5) 3_655 12_657 ?
O004 K002 O004 114.66(3) 10_557 4_565 ?
O004 K002 O004 65.34(3) 11_567 9_667 ?
C006 N003 Ag01 123.38(6) . . ?
C006 N003 Ag01 123.38(6) 10_556 . ?
C006 N003 C006 113.24(13) 10_556 . ?
C006 O004 K002 152.11(8) . . ?
N003 C006 C007 108.92(11) . . ?
O004 C006 N003 124.74(10) . . ?
O004 C006 C007 126.34(11) . . ?
C006 C007 C007 104.46(7) . 10_556 ?
C006 C007 H00A 110.9 . . ?
C006 C007 H00B 110.9 . . ?
C007 C007 H00A 110.9 10_556 . ?
C007 C007 H00B 110.9 10_556 . ?
H00A C007 H00B 108.9 . . ?

loop_
_geom_bond_atom_site_label_1
_geom_bond_atom_site_label_2
_geom_bond_distance
_geom_bond_site_symmetry_2
_geom_bond_publ_flag
Ag01 N003 1.9960(12) . ?
Ag01 N003 1.9960(13) 11_566 ?
Ag01 N003 1.9960(12) 9_666 ?
Ag01 N003 1.9960(13) 3_655 ?
K002 O004 3.0035(12) 12_657 ?
K002 O004 3.0035(12) 11_567 ?
K002 O004 3.0035(12) 3_655 ?
K002 O004 3.0036(11) . ?
K002 O004 3.0035(11) 9_667 ?
K002 O004 3.0035(11) 10_557 ?
K002 O004 3.0035(11) 2_665 ?
K002 O004 3.0035(12) 4_565 ?
N003 C006 1.3646(13) 10_556 ?
N003 C006 1.3646(13) . ?
O004 C006 1.2182(16) . ?
O5 H5 0.8505 . ?
C006 C007 1.5109(16) . ?
C007 C007 1.525(3) 10_556 ?
C007 H00A 0.9900 . ?
C007 H00B 0.9900 . ?
